data_7200774
loop_
_publ_author_name
'Harada, Jun'
'Harakawa, Mayuko'
'Sugiyama, Shingo'
'Ogawa, Keiichiro'

_publ_section_title
;
 Single crystal cis--trans photoisomerizations of
 2-(9-anthrylmethylene)-1-indanones
;
_journal_issue 7
_journal_name_full CrystEngComm
_journal_page_first 1235
_journal_paper_doi 10.1039/b821900a
_journal_volume 11
_journal_year 2009
_chemical_formula_sum 'C24 H16 O'
_chemical_formula_weight 320.37
_chemical_melting_point 221
_chemical_name_systematic
;
(Z)-2-(9-anthrylmethylene)-1-indanone
;
_space_group_IT_number 14
_symmetry_cell_setting monoclinic
_symmetry_space_group_name_Hall '-P 2yab'
_symmetry_space_group_name_H-M 'P 1 21/a 1'
_atom_sites_solution_hydrogens geom
_atom_sites_solution_primary direct
_atom_sites_solution_secondary difmap
_audit_creation_method SHELXL-97
_cell_angle_alpha 90.00
_cell_angle_beta 102.484(2)
_cell_angle_gamma 90.00
_cell_formula_units_Z 4
_cell_length_a 11.6186(9)
_cell_length_b 13.9166(11)
_cell_length_c 10.4190(8)
_cell_measurement_reflns_used 4463
_cell_measurement_temperature 300
_cell_measurement_theta_max 29.8
_cell_measurement_theta_min 2.3
_cell_volume 1644.8(2)
_computing_cell_refinement 'SAINT (Bruker, 1998)'
_computing_data_collection 'SMART (Bruker, 1998)'
_computing_data_reduction SAINT
_computing_molecular_graphics 'SHELXTL (Sheldrick, 2008)'
_computing_publication_material SHELXTL
_computing_structure_refinement 'SHELXL-97 (Sheldrick, 2008)'
_computing_structure_solution 'SHELXS-97 (Sheldrick, 2008)'
_diffrn_ambient_temperature 300
_diffrn_detector_area_resol_mean 8.192
_diffrn_measured_fraction_theta_full 0.998
_diffrn_measured_fraction_theta_max 0.998
_diffrn_measurement_device_type 'Bruker SMART 1000 CCD diffractometer'
_diffrn_measurement_method \w_scan
_diffrn_radiation_monochromator graphite
_diffrn_radiation_source 'fine-focus sealed tube'
_diffrn_radiation_type MoK\a
_diffrn_radiation_wavelength 0.71073
_diffrn_reflns_av_R_equivalents 0.0285
_diffrn_reflns_av_sigmaI/netI 0.0199
_diffrn_reflns_limit_h_max 16
_diffrn_reflns_limit_h_min -16
_diffrn_reflns_limit_k_max 19
_diffrn_reflns_limit_k_min -19
_diffrn_reflns_limit_l_max 14
_diffrn_reflns_limit_l_min -14
_diffrn_reflns_number 25501
_diffrn_reflns_theta_full 30.04
_diffrn_reflns_theta_max 30.04
_diffrn_reflns_theta_min 2.00
_diffrn_standards_decay_% 0
_exptl_absorpt_coefficient_mu 0.077
_exptl_absorpt_correction_T_max 0.9801
_exptl_absorpt_correction_T_min 0.9682
_exptl_absorpt_correction_type multi-scan
_exptl_absorpt_process_details 'SADABS (Sheldrick, 2002)'
_exptl_crystal_colour yellow
_exptl_crystal_density_diffrn 1.294
_exptl_crystal_density_method 'not measured'
_exptl_crystal_description block
_exptl_crystal_F_000 672
_exptl_crystal_size_max 0.42
_exptl_crystal_size_mid 0.30
_exptl_crystal_size_min 0.26
_refine_diff_density_max 0.287
_refine_diff_density_min -0.145
_refine_diff_density_rms 0.038
_refine_ls_extinction_method none
_refine_ls_goodness_of_fit_ref 1.031
_refine_ls_hydrogen_treatment constr
_refine_ls_matrix_type full
_refine_ls_number_parameters 229
_refine_ls_number_reflns 4812
_refine_ls_number_restraints 0
_refine_ls_restrained_S_all 1.031
_refine_ls_R_factor_all 0.0705
_refine_ls_R_factor_gt 0.0491
_refine_ls_shift/su_max 0.000
_refine_ls_shift/su_mean 0.000
_refine_ls_structure_factor_coef Fsqd
_refine_ls_weighting_details 'calc w=1/[\s^2^(Fo^2^)+(0.0736P)^2^+0.3215P] where P=(Fo^2^+2Fc^2^)/3'
_refine_ls_weighting_scheme calc
_refine_ls_wR_factor_gt 0.1307
_refine_ls_wR_factor_ref 0.1480
_reflns_number_gt 3534
_reflns_number_total 4812
_reflns_threshold_expression >2sigma(I)
_cod_data_source_file b821900a.txt
_cod_data_source_block 9a1i_20h
_cod_original_sg_symbol_H-M P_1_21/a_1
_cod_database_code 7200774

loop_
_symmetry_equiv_pos_as_xyz
'x, y, z'
'-x+1/2, y+1/2, -z'
'-x, -y, -z'
'x-1/2, -y-1/2, z'

loop_
_atom_site_label
_atom_site_type_symbol
_atom_site_fract_x
_atom_site_fract_y
_atom_site_fract_z
_atom_site_U_iso_or_equiv
_atom_site_adp_type
_atom_site_occupancy
_atom_site_symmetry_multiplicity
_atom_site_calc_flag
_atom_site_refinement_flags
_atom_site_disorder_assembly
_atom_site_disorder_group
O1A O 0.74605(9) 0.13826(8) 0.65744(12) 0.0510(3) Uani 0.90 1 d P A 1
C1 C 0.96003(15) -0.26215(11) 0.70844(16) 0.0564(4) Uani 1 1 d . A 1
H1 H 0.9281 -0.3228 0.7150 0.068 Uiso 1 1 calc R A 1
C2 C 1.04786(16) -0.25179(12) 0.64338(17) 0.0627(4) Uani 1 1 d . A 1
H2 H 1.0759 -0.3051 0.6057 0.075 Uiso 1 1 calc R A 1
C3 C 1.09711(15) -0.16059(13) 0.63233(17) 0.0616(4) Uani 1 1 d . A 1
H3 H 1.1573 -0.1541 0.5869 0.074 Uiso 1 1 calc R A 1
C4 C 1.05789(13) -0.08172(11) 0.68721(15) 0.0515(3) Uani 1 1 d . A 1
H4 H 1.0915 -0.0221 0.6782 0.062 Uiso 1 1 calc R A 1
C5 C 0.96621(11) -0.08881(9) 0.75834(12) 0.0399(3) Uani 1 1 d . A 1
C6 C 0.92407(11) -0.00847(8) 0.81702(12) 0.0366(3) Uani 1 1 d . A 1
C7 C 0.83175(11) -0.01964(8) 0.88427(12) 0.0375(3) Uani 1 1 d . A 1
C8 C 0.78814(13) 0.05670(10) 0.95168(14) 0.0468(3) Uani 1 1 d . A 1
H8 H 0.8197 0.1180 0.9500 0.056 Uiso 1 1 calc R A 1
C9 C 0.70163(15) 0.04173(11) 1.01808(16) 0.0573(4) Uani 1 1 d . A 1
H9 H 0.6754 0.0929 1.0616 0.069 Uiso 1 1 calc R A 1
C10 C 0.65062(15) -0.04956(12) 1.02259(17) 0.0611(4) Uani 1 1 d . A 1
H10 H 0.5907 -0.0582 1.0679 0.073 Uiso 1 1 calc R A 1
C11 C 0.68875(14) -0.12445(11) 0.96110(16) 0.0552(4) Uani 1 1 d . A 1
H11 H 0.6547 -0.1846 0.9645 0.066 Uiso 1 1 calc R A 1
C12 C 0.78050(12) -0.11301(9) 0.89078(13) 0.0420(3) Uani 1 1 d . A 1
C13 C 0.82358(13) -0.19090(9) 0.83252(14) 0.0472(3) Uani 1 1 d . A 1
H13 H 0.7900 -0.2511 0.8373 0.057 Uiso 1 1 calc R A 1
C14 C 0.91524(12) -0.18168(9) 0.76746(13) 0.0432(3) Uani 1 1 d . A 1
C15 C 0.98746(11) 0.08352(9) 0.81743(13) 0.0401(3) Uani 1 1 d . A 1
H15 H 1.0674 0.0814 0.8565 0.048 Uiso 1 1 calc R A 1
C16A C 0.94770(11) 0.16927(8) 0.77031(12) 0.0365(3) Uani 0.90 1 d P A 1
C17A C 0.82813(10) 0.19229(8) 0.68968(12) 0.0368(3) Uani 0.90 1 d P A 1
C18A C 0.83268(11) 0.29377(8) 0.64925(12) 0.0367(3) Uani 0.90 1 d P A 1
C19 C 0.74465(13) 0.34734(10) 0.56862(14) 0.0472(3) Uani 1 1 d . A 1
H19 H 0.6700 0.3217 0.5369 0.057 Uiso 1 1 calc R A 1
C20 C 0.77157(14) 0.43983(10) 0.53713(15) 0.0529(4) Uani 1 1 d . A 1
H20 H 0.7144 0.4771 0.4831 0.063 Uiso 1 1 calc R A 1
C21 C 0.88301(15) 0.47773(9) 0.58517(15) 0.0515(4) Uani 1 1 d . A 1
H21 H 0.8995 0.5400 0.5620 0.062 Uiso 1 1 calc R A 1
C22 C 0.97006(13) 0.42511(9) 0.66662(14) 0.0464(3) Uani 1 1 d . A 1
H22 H 1.0441 0.4515 0.6994 0.056 Uiso 1 1 calc R A 1
C23A C 0.94420(11) 0.33144(8) 0.69855(12) 0.0372(3) Uani 0.90 1 d P A 1
C24A C 1.02297(12) 0.25867(9) 0.78036(15) 0.0450(3) Uani 0.90 1 d P A 1
H241 H 1.0468 0.2799 0.8709 0.054 Uiso 0.90 1 calc PR A 1
H242 H 1.0929 0.2472 0.7459 0.054 Uiso 0.90 1 calc PR A 1
O1B O 1.1159(8) 0.2609(7) 0.8363(11) 0.0510(3) Uani 0.10 1 d P B 2
C16B C 0.94770(11) 0.16927(8) 0.77031(12) 0.0365(3) Uani 0.10 1 d P B 2
C24B C 0.82813(10) 0.19229(8) 0.68968(12) 0.0368(3) Uani 0.10 1 d P B 2
H243 H 0.8094 0.1508 0.6132 0.044 Uiso 0.10 1 calc PR B 2
H244 H 0.7686 0.1836 0.7411 0.044 Uiso 0.10 1 calc PR B 2
C23B C 0.83268(11) 0.29377(8) 0.64925(12) 0.0367(3) Uani 0.10 1 d P B 2
C18B C 0.94420(11) 0.33144(8) 0.69855(12) 0.0372(3) Uani 0.10 1 d P B 2
C17B C 1.02297(12) 0.25867(9) 0.78036(15) 0.0450(3) Uani 0.10 1 d P B 2

loop_
_atom_site_aniso_label
_atom_site_aniso_U_11
_atom_site_aniso_U_22
_atom_site_aniso_U_33
_atom_site_aniso_U_23
_atom_site_aniso_U_13
_atom_site_aniso_U_12
O1A 0.0390(5) 0.0399(5) 0.0694(7) 0.0026(5) 0.0013(5) -0.0086(4)
C1 0.0707(10) 0.0376(7) 0.0580(9) -0.0077(6) 0.0074(7) 0.0066(7)
C2 0.0712(10) 0.0549(9) 0.0613(9) -0.0127(7) 0.0128(8) 0.0179(8)
C3 0.0595(9) 0.0685(10) 0.0597(9) -0.0059(8) 0.0194(7) 0.0114(8)
C4 0.0514(8) 0.0507(8) 0.0536(8) -0.0015(6) 0.0142(6) 0.0014(6)
C5 0.0426(6) 0.0357(6) 0.0391(6) 0.0008(5) 0.0038(5) 0.0020(5)
C6 0.0400(6) 0.0300(5) 0.0373(6) 0.0031(4) 0.0028(5) 0.0003(4)
C7 0.0434(6) 0.0314(5) 0.0361(6) 0.0023(4) 0.0052(5) -0.0001(5)
C8 0.0591(8) 0.0358(6) 0.0469(7) -0.0013(5) 0.0149(6) 0.0000(6)
C9 0.0693(10) 0.0517(8) 0.0567(9) -0.0030(7) 0.0263(8) 0.0061(7)
C10 0.0630(9) 0.0637(10) 0.0641(10) 0.0065(8) 0.0303(8) -0.0008(8)
C11 0.0593(9) 0.0479(8) 0.0614(9) 0.0071(7) 0.0198(7) -0.0097(7)
C12 0.0472(7) 0.0358(6) 0.0423(6) 0.0037(5) 0.0080(5) -0.0037(5)
C13 0.0572(8) 0.0303(6) 0.0525(8) 0.0013(5) 0.0082(6) -0.0054(5)
C14 0.0515(7) 0.0326(6) 0.0425(7) -0.0015(5) 0.0035(5) 0.0019(5)
C15 0.0374(6) 0.0350(6) 0.0457(7) 0.0026(5) 0.0040(5) -0.0028(5)
C16A 0.0359(6) 0.0316(5) 0.0417(6) 0.0002(4) 0.0074(5) -0.0029(4)
C17A 0.0364(6) 0.0319(5) 0.0425(6) -0.0011(5) 0.0090(5) -0.0013(4)
C18A 0.0412(6) 0.0311(5) 0.0394(6) -0.0008(4) 0.0121(5) 0.0006(5)
C19 0.0466(7) 0.0420(7) 0.0511(8) 0.0028(6) 0.0065(6) 0.0039(5)
C20 0.0646(9) 0.0391(7) 0.0544(8) 0.0082(6) 0.0117(7) 0.0109(6)
C21 0.0733(10) 0.0300(6) 0.0560(8) 0.0033(5) 0.0247(7) 0.0009(6)
C22 0.0552(8) 0.0338(6) 0.0534(8) -0.0015(5) 0.0188(6) -0.0086(5)
C23A 0.0426(6) 0.0306(5) 0.0405(6) -0.0016(4) 0.0135(5) -0.0027(5)
C24A 0.0400(6) 0.0358(6) 0.0570(8) 0.0034(5) 0.0059(6) -0.0065(5)
O1B 0.0390(5) 0.0399(5) 0.0694(7) 0.0026(5) 0.0013(5) -0.0086(4)
C16B 0.0359(6) 0.0316(5) 0.0417(6) 0.0002(4) 0.0074(5) -0.0029(4)
C24B 0.0364(6) 0.0319(5) 0.0425(6) -0.0011(5) 0.0090(5) -0.0013(4)
C23B 0.0412(6) 0.0311(5) 0.0394(6) -0.0008(4) 0.0121(5) 0.0006(5)
C18B 0.0426(6) 0.0306(5) 0.0405(6) -0.0016(4) 0.0135(5) -0.0027(5)
C17B 0.0400(6) 0.0358(6) 0.0570(8) 0.0034(5) 0.0059(6) -0.0065(5)

loop_
_atom_type_symbol
_atom_type_description
_atom_type_scat_dispersion_real
_atom_type_scat_dispersion_imag
_atom_type_scat_source
C C 0.0033 0.0016 'International Tables Vol C Tables 4.2.6.8 and 6.1.1.4'
H H 0.0000 0.0000 'International Tables Vol C Tables 4.2.6.8 and 6.1.1.4'
O O 0.0106 0.0060 'International Tables Vol C Tables 4.2.6.8 and 6.1.1.4'

loop_
_geom_angle_atom_site_label_1
_geom_angle_atom_site_label_2
_geom_angle_atom_site_label_3
_geom_angle
_geom_angle_site_symmetry_1
_geom_angle_site_symmetry_3
_geom_angle_publ_flag
C2 C1 C14 121.19(15) . . ?
C1 C2 C3 120.16(14) . . ?
C4 C3 C2 120.94(15) . . ?
C3 C4 C5 121.20(15) . . ?
C6 C5 C4 122.56(12) . . ?
C6 C5 C14 119.90(12) . . ?
C4 C5 C14 117.54(12) . . ?
C7 C6 C5 120.00(11) . . ?
C7 C6 C15 121.76(11) . . ?
C5 C6 C15 117.93(11) . . ?
C6 C7 C8 123.49(11) . . ?
C6 C7 C12 119.37(11) . . ?
C8 C7 C12 117.10(12) . . ?
C9 C8 C7 121.28(13) . . ?
C8 C9 C10 121.37(14) . . ?
C11 C10 C9 119.90(14) . . ?
C10 C11 C12 121.11(14) . . ?
C13 C12 C11 121.17(12) . . ?
C13 C12 C7 119.56(12) . . ?
C11 C12 C7 119.23(12) . . ?
C14 C13 C12 121.97(12) . . ?
C13 C14 C1 121.85(13) . . ?
C13 C14 C5 119.20(11) . . ?
C1 C14 C5 118.95(13) . . ?
C16A C15 C6 129.91(12) . . ?
C15 C16A C17A 127.18(11) . . ?
C15 C16A C24A 124.17(11) . . ?
C17A C16A C24A 108.43(10) . . ?
O1A C17A C18A 126.32(12) . . ?
O1A C17A C16A 127.37(11) . . ?
C18A C17A C16A 106.19(10) . . ?
C23A C18A C19 121.75(12) . . ?
C23A C18A C17A 110.07(11) . . ?
C19 C18A C17A 128.10(12) . . ?
C20 C19 C18A 117.92(13) . . ?
C19 C20 C21 120.69(13) . . ?
C22 C21 C20 121.49(13) . . ?
C21 C22 C23A 118.38(13) . . ?
C18A C23A C22 119.77(12) . . ?
C18A C23A C24A 111.16(10) . . ?
C22 C23A C24A 129.05(12) . . ?
C23A C24A C16A 104.09(10) . . ?

loop_
_geom_bond_atom_site_label_1
_geom_bond_atom_site_label_2
_geom_bond_distance
_geom_bond_site_symmetry_2
_geom_bond_publ_flag
O1A C17A 1.2039(15) . ?
C1 C2 1.349(2) . ?
C1 C14 1.4288(19) . ?
C2 C3 1.407(2) . ?
C3 C4 1.361(2) . ?
C4 C5 1.4265(19) . ?
C5 C6 1.4117(17) . ?
C5 C14 1.4334(17) . ?
C6 C7 1.4108(17) . ?
C6 C15 1.4766(17) . ?
C7 C8 1.4258(18) . ?
C7 C12 1.4370(17) . ?
C8 C9 1.354(2) . ?
C9 C10 1.407(2) . ?
C10 C11 1.348(2) . ?
C11 C12 1.427(2) . ?
C12 C13 1.3876(19) . ?
C13 C14 1.386(2) . ?
C15 C16A 1.3343(17) . ?
C16A C17A 1.4946(17) . ?
C16A C24A 1.5112(17) . ?
C17A C18A 1.4779(16) . ?
C18A C23A 1.3891(17) . ?
C18A C19 1.3915(18) . ?
C19 C20 1.381(2) . ?
C20 C21 1.387(2) . ?
C21 C22 1.381(2) . ?
C22 C23A 1.3941(17) . ?
C23A C24A 1.5008(18) . ?

loop_
_geom_torsion_atom_site_label_1
_geom_torsion_atom_site_label_2
_geom_torsion_atom_site_label_3
_geom_torsion_atom_site_label_4
_geom_torsion
_geom_torsion_site_symmetry_1
_geom_torsion_site_symmetry_2
_geom_torsion_site_symmetry_3
_geom_torsion_site_symmetry_4
_geom_torsion_publ_flag
C14 C1 C2 C3 -0.1(3) . . . . ?
C1 C2 C3 C4 0.3(3) . . . . ?
C2 C3 C4 C5 0.4(2) . . . . ?
C3 C4 C5 C6 179.63(14) . . . . ?
C3 C4 C5 C14 -1.3(2) . . . . ?
C4 C5 C6 C7 178.91(12) . . . . ?
C14 C5 C6 C7 -0.13(18) . . . . ?
C4 C5 C6 C15 -7.37(18) . . . . ?
C14 C5 C6 C15 173.59(11) . . . . ?
C5 C6 C7 C8 176.77(12) . . . . ?
C15 C6 C7 C8 3.30(19) . . . . ?
C5 C6 C7 C12 -0.79(18) . . . . ?
C15 C6 C7 C12 -174.25(11) . . . . ?
C6 C7 C8 C9 -178.05(13) . . . . ?
C12 C7 C8 C9 -0.4(2) . . . . ?
C7 C8 C9 C10 -0.4(2) . . . . ?
C8 C9 C10 C11 0.7(3) . . . . ?
C9 C10 C11 C12 -0.1(3) . . . . ?
C10 C11 C12 C13 177.01(15) . . . . ?
C10 C11 C12 C7 -0.8(2) . . . . ?
C6 C7 C12 C13 0.89(19) . . . . ?
C8 C7 C12 C13 -176.82(12) . . . . ?
C6 C7 C12 C11 178.76(12) . . . . ?
C8 C7 C12 C11 1.05(19) . . . . ?
C11 C12 C13 C14 -177.89(13) . . . . ?
C7 C12 C13 C14 -0.1(2) . . . . ?
C12 C13 C14 C1 179.50(13) . . . . ?
C12 C13 C14 C5 -0.9(2) . . . . ?
C2 C1 C14 C13 178.79(15) . . . . ?
C2 C1 C14 C5 -0.8(2) . . . . ?
C6 C5 C14 C13 0.95(19) . . . . ?
C4 C5 C14 C13 -178.14(13) . . . . ?
C6 C5 C14 C1 -179.40(12) . . . . ?
C4 C5 C14 C1 1.51(19) . . . . ?
C7 C6 C15 C16A -62.98(19) . . . . ?
C5 C6 C15 C16A 123.43(15) . . . . ?
C6 C15 C16A C17A -7.5(2) . . . . ?
C6 C15 C16A C24A 178.60(13) . . . . ?
C15 C16A C17A O1A 2.9(2) . . . . ?
C24A C16A C17A O1A 177.57(14) . . . . ?
C15 C16A C17A C18A -173.40(13) . . . . ?
C24A C16A C17A C18A 1.31(13) . . . . ?
O1A C17A C18A C23A -175.99(13) . . . . ?
C16A C17A C18A C23A 0.32(13) . . . . ?
O1A C17A C18A C19 0.9(2) . . . . ?
C16A C17A C18A C19 177.17(12) . . . . ?
C23A C18A C19 C20 0.7(2) . . . . ?
C17A C18A C19 C20 -175.80(13) . . . . ?
C18A C19 C20 C21 -0.2(2) . . . . ?
C19 C20 C21 C22 -0.6(2) . . . . ?
C20 C21 C22 C23A 1.0(2) . . . . ?
C19 C18A C23A C22 -0.37(19) . . . . ?
C17A C18A C23A C22 176.72(11) . . . . ?
C19 C18A C23A C24A -178.95(12) . . . . ?
C17A C18A C23A C24A -1.86(14) . . . . ?
C21 C22 C23A C18A -0.48(19) . . . . ?
C21 C22 C23A C24A 177.82(13) . . . . ?
C18A C23A C24A C16A 2.58(15) . . . . ?
C22 C23A C24A C16A -175.84(12) . . . . ?
C15 C16A C24A C23A 172.60(12) . . . . ?
C17A C16A C24A C23A -2.31(14) . . . . ?
